data_2242455
loop_
_publ_author_name
'Morscher, Alexandra'
'de Souza, Marcus V. N.'
'Wardell, James L.'
'Harrison, William T. A.'

_publ_section_title
;
 Expected and unexpected products of reactions of
 2-hydrazinylbenzothiazole with 3-nitrobenzenesulfonyl chloride in
 different solvents
;
_journal_coeditor_code SJ5555
_journal_issue 5
_journal_name_full 'Acta Crystallographica Section E'
_journal_page_first 673
_journal_page_last 677
_journal_paper_doi 10.1107/S2056989018005595
_journal_volume 74
_journal_year 2018
_chemical_formula_iupac 'C10 H12 N3 S +, C6 H4 NO5 S -'
_chemical_formula_moiety 'C10 H12 N3 S +, C6 H4 NO5 S -'
_chemical_formula_sum 'C16 H16 N4 O5 S2'
_chemical_formula_weight 408.45
_chemical_name_systematic
;
2-[2-(Propan-2-ylidene)hydrazinyl]-1,3-benzothiazol-3-ium
3-nitrobenzenesulfonate
;
_space_group_crystal_system triclinic
_space_group_IT_number 2
_space_group_name_Hall '-P 1'
_space_group_name_H-M_alt 'P -1'
_symmetry_space_group_name_Hall '-P 1'
_symmetry_space_group_name_H-M 'P -1'
_atom_sites_solution_hydrogens mixed
_atom_sites_solution_primary direct
_audit_creation_method SHELXL-2014/7
_cell_angle_alpha 66.058(6)
_cell_angle_beta 79.034(5)
_cell_angle_gamma 72.156(5)
_cell_formula_units_Z 2
_cell_length_a 7.5308(4)
_cell_length_b 10.9167(7)
_cell_length_c 12.4438(8)
_cell_measurement_reflns_used 6372
_cell_measurement_temperature 100(2)
_cell_measurement_theta_max 30.3590
_cell_measurement_theta_min 2.8430
_cell_volume 887.47(10)
_computing_cell_refinement
;
CrystalClear (Rigaku, 2012)
;
_computing_data_collection
;
CrystalClear (Rigaku, 2012)
;
_computing_data_reduction
;
CrystalClear (Rigaku, 2012)
;
_computing_molecular_graphics
;
ORTEP-3 for Windows (Farrugia, 2012)
;
_computing_publication_material
;
publCIF (Westrip, 2010)
;
_computing_structure_refinement
;
SHELXL2014 (Sheldrick, 2015)
;
_computing_structure_solution
;
SHELXS97 (Sheldrick, 2008)
;
_diffrn_ambient_temperature 100(2)
_diffrn_measured_fraction_theta_full 0.998
_diffrn_measured_fraction_theta_max 0.999
_diffrn_measurement_device_type 'Rigaku Mercury CCD'
_diffrn_measurement_method \w
_diffrn_radiation_type MoK\a
_diffrn_radiation_wavelength 0.71075
_diffrn_reflns_av_R_equivalents 0.0358
_diffrn_reflns_limit_h_max 7
_diffrn_reflns_limit_h_min -9
_diffrn_reflns_limit_k_max 13
_diffrn_reflns_limit_k_min -13
_diffrn_reflns_limit_l_max 15
_diffrn_reflns_limit_l_min -15
_diffrn_reflns_number 11341
_diffrn_reflns_theta_full 25.242
_diffrn_reflns_theta_max 25.999
_diffrn_reflns_theta_min 2.850
_exptl_absorpt_coefficient_mu 0.338
_exptl_absorpt_correction_T_max 1.00000
_exptl_absorpt_correction_T_min 0.61360
_exptl_absorpt_correction_type multi-scan
_exptl_absorpt_process_details
;
(<i>FS_ABSCOR</i>; Rigaku, 2013)
;
_exptl_crystal_colour colourless
_exptl_crystal_density_diffrn 1.528
_exptl_crystal_description block
_exptl_crystal_F_000 424
_exptl_crystal_size_max 0.06
_exptl_crystal_size_mid 0.05
_exptl_crystal_size_min 0.01
_refine_diff_density_max 1.315
_refine_diff_density_min -0.632
_refine_ls_extinction_method none
_refine_ls_goodness_of_fit_ref 1.113
_refine_ls_hydrogen_treatment mixed
_refine_ls_matrix_type full
_refine_ls_number_parameters 250
_refine_ls_number_reflns 3490
_refine_ls_number_restraints 0
_refine_ls_restrained_S_all 1.113
_refine_ls_R_factor_all 0.0706
_refine_ls_R_factor_gt 0.0663
_refine_ls_shift/su_max 0.001
_refine_ls_shift/su_mean 0.000
_refine_ls_structure_factor_coef Fsqd
_refine_ls_weighting_details 'w=1/[\s^2^(Fo^2^)+(0.1206P)^2^+0.8477P] where P=(Fo^2^+2Fc^2^)/3'
_refine_ls_weighting_scheme calc
_refine_ls_wR_factor_gt 0.1792
_refine_ls_wR_factor_ref 0.1840
_reflns_number_gt 3249
_reflns_number_total 3490
_reflns_threshold_expression 'I > 2\s(I)'
_cod_data_source_file sj5555sup1.cif
_cod_data_source_block I
_cod_database_code 2242455
_shelx_space_group_comment
;
The symmetry employed for this shelxl refinement is uniquely defined
by the following loop, which should always be used as a source of
symmetry information in preference to the above space-group names.
They are only intended as comments.
;
_shelx_estimated_absorpt_t_min 0.980
_shelx_estimated_absorpt_t_max 0.997

loop_
_space_group_symop_operation_xyz
'x, y, z'
'-x, -y, -z'

loop_
_atom_site_type_symbol
_atom_site_label
_atom_site_fract_x
_atom_site_fract_y
_atom_site_fract_z
_atom_site_U_iso_or_equiv
_atom_site_adp_type
_atom_site_calc_flag
_atom_site_occupancy
C C1 0.2281(4) 0.3162(3) 0.5033(3) 0.0203(6) Uani d 1
C C2 0.2122(4) 0.1899(3) 0.5087(3) 0.0228(6) Uani d 1
H H2A 0.2284 0.1105 0.5798 0.027 Uiso calc 1
C C3 0.1720(4) 0.1837(3) 0.4070(3) 0.0262(7) Uani d 1
H H3 0.1611 0.0986 0.4083 0.031 Uiso calc 1
C C4 0.1472(4) 0.3006(3) 0.3030(3) 0.0248(6) Uani d 1
H H4 0.1204 0.2937 0.2344 0.030 Uiso calc 1
C C5 0.1609(4) 0.4267(3) 0.2978(3) 0.0231(6) Uani d 1
H H5 0.1419 0.5065 0.2270 0.028 Uiso calc 1
C C6 0.2032(4) 0.4330(3) 0.3988(3) 0.0191(6) Uani d 1
C C7 0.2606(4) 0.5238(3) 0.5207(3) 0.0187(6) Uani d 1
C C8 0.3338(4) 0.6563(3) 0.7133(3) 0.0228(6) Uani d 1
C C9 0.2989(5) 0.8099(3) 0.6481(3) 0.0276(7) Uani d 1
H H9A 0.3122 0.8531 0.7004 0.041 Uiso calc 1
H H9B 0.3897 0.8293 0.5795 0.041 Uiso calc 1
H H9C 0.1719 0.8476 0.6217 0.041 Uiso calc 1
C C10 0.3777(5) 0.6021(4) 0.8395(3) 0.0298(7) Uani d 1
H H10A 0.3780 0.6793 0.8606 0.045 Uiso calc 1
H H10B 0.2827 0.5556 0.8906 0.045 Uiso calc 1
H H10C 0.5011 0.5359 0.8499 0.045 Uiso calc 1
N N1 0.2209(3) 0.5486(3) 0.4133(2) 0.0190(5) Uani d 1
H H1 0.188(5) 0.633(4) 0.364(3) 0.023 Uiso d 1
N N2 0.2853(3) 0.6164(3) 0.5555(2) 0.0197(5) Uani d 1
H H2 0.272(5) 0.697(4) 0.509(3) 0.024 Uiso d 1
N N3 0.3282(3) 0.5676(3) 0.6723(2) 0.0221(5) Uani d 1
S S1 0.27708(10) 0.35384(7) 0.61732(6) 0.0196(2) Uani d 1
C C11 0.4451(4) 0.9109(3) 0.1794(2) 0.0183(6) Uani d 1
C C12 0.5278(4) 0.8235(3) 0.1184(2) 0.0195(6) Uani d 1
H H12 0.4602 0.7699 0.1067 0.023 Uiso calc 1
C C13 0.7139(4) 0.8170(3) 0.0747(3) 0.0223(6) Uani d 1
C C14 0.8145(4) 0.8949(3) 0.0890(3) 0.0262(7) Uani d 1
H H14 0.9422 0.8861 0.0602 0.031 Uiso calc 1
C C15 0.7274(4) 0.9858(3) 0.1455(3) 0.0259(7) Uani d 1
H H15 0.7938 1.0430 0.1529 0.031 Uiso calc 1
C C16 0.5418(4) 0.9941(3) 0.1918(3) 0.0221(6) Uani d 1
H H16 0.4820 1.0560 0.2315 0.027 Uiso calc 1
S S2 0.21789(9) 0.91074(7) 0.25157(6) 0.0184(2) Uani d 1
N N4 0.8044(4) 0.7214(3) 0.0138(2) 0.0302(6) Uani d 1
O O1 0.1647(3) 0.8018(2) 0.23498(18) 0.0222(5) Uani d 1
O O2 0.2432(3) 0.8753(2) 0.37542(18) 0.0238(5) Uani d 1
O O3 0.1002(3) 1.0479(2) 0.19792(19) 0.0255(5) Uani d 1
O O4 0.7054(4) 0.6912(3) -0.0342(2) 0.0360(6) Uani d 1
O O5 0.9750(3) 0.6763(3) 0.0148(2) 0.0432(7) Uani d 1

loop_
_atom_site_aniso_label
_atom_site_aniso_U_11
_atom_site_aniso_U_22
_atom_site_aniso_U_33
_atom_site_aniso_U_12
_atom_site_aniso_U_13
_atom_site_aniso_U_23
C1 0.0162(13) 0.0222(14) 0.0203(14) -0.0039(11) 0.0017(11) -0.0077(11)
C2 0.0213(14) 0.0197(14) 0.0270(15) -0.0063(11) 0.0015(12) -0.0089(12)
C3 0.0203(14) 0.0263(15) 0.0358(17) -0.0088(12) 0.0037(13) -0.0158(14)
C4 0.0183(14) 0.0342(16) 0.0259(15) -0.0076(12) 0.0028(12) -0.0164(13)
C5 0.0171(13) 0.0290(15) 0.0204(14) -0.0085(12) 0.0039(11) -0.0069(12)
C6 0.0122(12) 0.0201(13) 0.0227(14) -0.0056(10) 0.0048(11) -0.0073(11)
C7 0.0099(12) 0.0218(14) 0.0226(14) -0.0058(10) 0.0047(10) -0.0078(11)
C8 0.0135(13) 0.0302(16) 0.0254(15) -0.0100(12) 0.0056(11) -0.0107(13)
C9 0.0294(16) 0.0281(16) 0.0300(16) -0.0103(13) -0.0003(13) -0.0140(13)
C10 0.0295(16) 0.0390(18) 0.0248(16) -0.0160(14) 0.0026(13) -0.0125(14)
N1 0.0162(11) 0.0178(12) 0.0196(12) -0.0062(9) 0.0028(9) -0.0042(10)
N2 0.0188(12) 0.0178(12) 0.0214(12) -0.0070(10) 0.0009(10) -0.0056(10)
N3 0.0178(12) 0.0264(13) 0.0220(12) -0.0088(10) 0.0023(10) -0.0084(10)
S1 0.0197(4) 0.0179(4) 0.0193(4) -0.0062(3) -0.0008(3) -0.0044(3)
C11 0.0153(13) 0.0199(13) 0.0170(13) -0.0062(11) -0.0021(10) -0.0026(11)
C12 0.0202(14) 0.0197(13) 0.0168(13) -0.0071(11) -0.0021(11) -0.0034(11)
C13 0.0201(14) 0.0241(14) 0.0174(13) -0.0032(12) -0.0003(11) -0.0045(11)
C14 0.0156(13) 0.0353(17) 0.0207(14) -0.0068(12) -0.0018(11) -0.0029(12)
C15 0.0177(14) 0.0363(17) 0.0250(15) -0.0141(13) -0.0015(12) -0.0077(13)
C16 0.0217(14) 0.0231(14) 0.0213(14) -0.0066(12) -0.0024(11) -0.0071(12)
S2 0.0147(4) 0.0195(4) 0.0200(4) -0.0077(3) 0.0015(3) -0.0051(3)
N4 0.0333(15) 0.0265(14) 0.0196(13) -0.0047(12) 0.0065(11) -0.0033(11)
O1 0.0214(10) 0.0224(10) 0.0223(10) -0.0098(8) -0.0013(8) -0.0049(8)
O2 0.0250(11) 0.0247(11) 0.0221(11) -0.0119(9) 0.0029(8) -0.0071(8)
O3 0.0174(10) 0.0240(11) 0.0305(12) -0.0078(9) 0.0016(9) -0.0052(9)
O4 0.0485(15) 0.0343(13) 0.0270(12) -0.0169(11) 0.0107(11) -0.0144(10)
O5 0.0280(13) 0.0419(14) 0.0406(15) 0.0041(11) 0.0079(11) -0.0105(12)

loop_
_atom_type_symbol
_atom_type_description
_atom_type_scat_dispersion_real
_atom_type_scat_dispersion_imag
_atom_type_scat_source
C C 0.0033 0.0016 'International Tables Vol C Tables 4.2.6.8 and 6.1.1.4'
H H 0.0000 0.0000 'International Tables Vol C Tables 4.2.6.8 and 6.1.1.4'
N N 0.0061 0.0033 'International Tables Vol C Tables 4.2.6.8 and 6.1.1.4'
O O 0.0106 0.0060 'International Tables Vol C Tables 4.2.6.8 and 6.1.1.4'
S S 0.1246 0.1234 'International Tables Vol C Tables 4.2.6.8 and 6.1.1.4'

loop_
_geom_angle_atom_site_label_1
_geom_angle_atom_site_label_2
_geom_angle_atom_site_label_3
_geom_angle
C2 C1 C6 120.9(3)
C2 C1 S1 127.7(2)
C6 C1 S1 111.4(2)
C3 C2 C1 117.9(3)
C3 C2 H2A 121.0
C1 C2 H2A 121.0
C2 C3 C4 120.9(3)
C2 C3 H3 119.6
C4 C3 H3 119.6
C5 C4 C3 121.3(3)
C5 C4 H4 119.4
C3 C4 H4 119.4
C6 C5 C4 118.0(3)
C6 C5 H5 121.0
C4 C5 H5 121.0
C5 C6 N1 127.4(3)
C5 C6 C1 120.9(3)
N1 C6 C1 111.6(3)
N2 C7 N1 125.2(3)
N2 C7 S1 121.0(2)
N1 C7 S1 113.8(2)
N3 C8 C9 126.5(3)
N3 C8 C10 117.1(3)
C9 C8 C10 116.5(3)
C8 C9 H9A 109.5
C8 C9 H9B 109.5
H9A C9 H9B 109.5
C8 C9 H9C 109.5
H9A C9 H9C 109.5
H9B C9 H9C 109.5
C8 C10 H10A 109.5
C8 C10 H10B 109.5
H10A C10 H10B 109.5
C8 C10 H10C 109.5
H10A C10 H10C 109.5
H10B C10 H10C 109.5
C7 N1 C6 114.0(2)
C7 N1 H1 120(2)
C6 N1 H1 125(2)
C7 N2 N3 115.8(2)
C7 N2 H2 119(2)
N3 N2 H2 125(2)
C8 N3 N2 117.8(3)
C7 S1 C1 89.17(14)
C12 C11 C16 121.1(3)
C12 C11 S2 120.3(2)
C16 C11 S2 118.5(2)
C11 C12 C13 117.6(3)
C11 C12 H12 121.2
C13 C12 H12 121.2
C14 C13 C12 122.4(3)
C14 C13 N4 119.5(3)
C12 C13 N4 118.0(3)
C13 C14 C15 119.1(3)
C13 C14 H14 120.4
C15 C14 H14 120.4
C14 C15 C16 120.1(3)
C14 C15 H15 119.9
C16 C15 H15 119.9
C11 C16 C15 119.5(3)
C11 C16 H16 120.3
C15 C16 H16 120.3
O3 S2 O1 114.29(12)
O3 S2 O2 113.10(13)
O1 S2 O2 111.73(12)
O3 S2 C11 106.88(13)
O1 S2 C11 105.44(13)
O2 S2 C11 104.46(12)
O4 N4 O5 124.4(3)
O4 N4 C13 118.1(3)
O5 N4 C13 117.5(3)

loop_
_geom_bond_atom_site_label_1
_geom_bond_atom_site_label_2
_geom_bond_distance
C1 C2 1.393(4)
C1 C6 1.397(4)
C1 S1 1.757(3)
C2 C3 1.388(4)
C2 H2A 0.9500
C3 C4 1.394(5)
C3 H3 0.9500
C4 C5 1.387(4)
C4 H4 0.9500
C5 C6 1.386(4)
C5 H5 0.9500
C6 N1 1.393(4)
C7 N2 1.321(4)
C7 N1 1.327(4)
C7 S1 1.734(3)
C8 N3 1.278(4)
C8 C9 1.499(4)
C8 C10 1.500(4)
C9 H9A 0.9800
C9 H9B 0.9800
C9 H9C 0.9800
C10 H10A 0.9800
C10 H10B 0.9800
C10 H10C 0.9800
N1 H1 0.86(4)
N2 N3 1.395(3)
N2 H2 0.82(4)
C11 C12 1.386(4)
C11 C16 1.393(4)
C11 S2 1.775(3)
C12 C13 1.395(4)
C12 H12 0.9500
C13 C14 1.377(5)
C13 N4 1.462(4)
C14 C15 1.379(5)
C14 H14 0.9500
C15 C16 1.398(4)
C15 H15 0.9500
C16 H16 0.9500
S2 O3 1.440(2)
S2 O1 1.463(2)
S2 O2 1.464(2)
N4 O4 1.226(4)
N4 O5 1.227(4)

loop_
_geom_hbond_atom_site_label_D
_geom_hbond_atom_site_label_H
_geom_hbond_atom_site_label_A
_geom_hbond_site_symmetry_A
_geom_hbond_distance_DH
_geom_hbond_distance_HA
_geom_hbond_distance_DA
_geom_hbond_angle_DHA
N1 H1 O1 . 0.86(4) 1.87(4) 2.721(3) 167(3)
N2 H2 O2 . 0.82(4) 1.96(4) 2.773(3) 169(3)
C3 H3 O2 1_545 0.95 2.51 3.415(4) 160
C4 H4 O4 2_665 0.95 2.55 3.292(4) 135
C10 H10B O4 2_666 0.98 2.54 3.297(5) 134
C15 H15 O3 1_655 0.95 2.50 3.315(4) 144

loop_
_geom_torsion_atom_site_label_1
_geom_torsion_atom_site_label_2
_geom_torsion_atom_site_label_3
_geom_torsion_atom_site_label_4
_geom_torsion
C6 C1 C2 C3 0.4(4)
S1 C1 C2 C3 179.9(2)
C1 C2 C3 C4 -0.4(4)
C2 C3 C4 C5 -0.3(4)
C3 C4 C5 C6 1.0(4)
C4 C5 C6 N1 -179.0(3)
C4 C5 C6 C1 -1.0(4)
C2 C1 C6 C5 0.4(4)
S1 C1 C6 C5 -179.2(2)
C2 C1 C6 N1 178.6(2)
S1 C1 C6 N1 -0.9(3)
N2 C7 N1 C6 179.5(2)
S1 C7 N1 C6 -0.9(3)
C5 C6 N1 C7 179.3(3)
C1 C6 N1 C7 1.2(3)
N1 C7 N2 N3 -179.3(2)
S1 C7 N2 N3 1.2(3)
C9 C8 N3 N2 -0.1(4)
C10 C8 N3 N2 179.2(2)
C7 N2 N3 C8 -172.8(2)
N2 C7 S1 C1 179.9(2)
N1 C7 S1 C1 0.3(2)
C2 C1 S1 C7 -179.2(3)
C6 C1 S1 C7 0.4(2)
C16 C11 C12 C13 3.0(4)
S2 C11 C12 C13 -173.0(2)
C11 C12 C13 C14 -0.9(4)
C11 C12 C13 N4 177.9(2)
C12 C13 C14 C15 -1.9(4)
N4 C13 C14 C15 179.3(3)
C13 C14 C15 C16 2.6(4)
C12 C11 C16 C15 -2.2(4)
S2 C11 C16 C15 173.8(2)
C14 C15 C16 C11 -0.6(4)
C12 C11 S2 O3 -118.7(2)
C16 C11 S2 O3 65.2(2)
C12 C11 S2 O1 3.3(3)
C16 C11 S2 O1 -172.8(2)
C12 C11 S2 O2 121.2(2)
C16 C11 S2 O2 -54.9(2)
C14 C13 N4 O4 -154.8(3)
C12 C13 N4 O4 26.4(4)
C14 C13 N4 O5 25.7(4)
C12 C13 N4 O5 -153.2(3)

_cod_database_fobs_code 2242455
